data_2101256
loop_
_publ_author_name
'Candeloro De Sanctis, S.'
'Coiro, V. M.'
'Mazza, F.'
'Pochetti, G.'

_publ_section_title
;
 The inclusion compound of deoxycholic acid with (--)-camphor: a
 structural and energetic study
;
_journal_issue 1
_journal_name_full 'Acta Crystallographica Section B'
_journal_page_first 81
_journal_page_last 89
_journal_paper_doi 10.1107/S0108768194008359
_journal_volume 51
_journal_year 1995
_chemical_formula_moiety 'C24 H40 O4,0.5C10 H16 O'
_chemical_formula_sum 'C29 H48 O4.5'
_chemical_formula_weight 468.6
_symmetry_cell_setting orthorhombic
_symmetry_space_group_name_Hall 'P 2 2ab'
_symmetry_space_group_name_H-M 'P 21 21 2'
_cell_angle_alpha 90
_cell_angle_beta 90
_cell_angle_gamma 90
_cell_formula_units_Z 4
_cell_length_a 27.266(4)
_cell_length_b 13.865(2)
_cell_length_c 7.2370(10)
_cell_volume 2735.9(7)
_diffrn_radiation_type Cu
_diffrn_radiation_wavelength 1.5405
_exptl_absorpt_coefficient_mu 0.514
_exptl_crystal_density_diffrn 1.138
_exptl_crystal_F_000 1032
_cod_data_source_file na0055.cif
_cod_data_source_block na0055a
_cod_database_code 2101256

loop_
_atom_site_label
_atom_site_fract_x
_atom_site_fract_y
_atom_site_fract_z
_atom_site_U_iso_or_equiv
C1 -0.1312(2) 0.1878(4) -0.6139(8) 0.059(3)
C2 -0.1815(2) 0.2229(4) -0.5546(9) 0.059(3)
C3 -0.1765(2) 0.2920(4) -0.3970(9) 0.062(3)
C4 -0.1486(2) 0.2460(4) -0.2381(9) 0.061(3)
C5 -0.0984(2) 0.2073(4) -0.2940(9) 0.057(3)
C6 -0.0707(2) 0.1615(4) -0.1354(9) 0.071(4)
C7 -0.0929(3) 0.0643(4) -0.0755(9) 0.071(4)
C8 -0.0971(2) -0.0059(4) -0.2368(8) 0.055(3)
C9 -0.1259(2) 0.0414(4) -0.3991(8) 0.049(2)
C10 -0.1014(2) 0.1371(4) -0.4643(8) 0.051(3)
C11 -0.1366(2) -0.0307(4) -0.5507(7) 0.051(3)
C12 -0.1610(2) -0.1236(4) -0.4871(7) 0.049(3)
C13 -0.1305(2) -0.1727(4) -0.3315(8) 0.048(3)
C14 -0.1224(2) -0.0985(4) -0.1791(8) 0.052(3)
C15 -0.1011(3) -0.1567(4) -0.0177(10) 0.077(4)
C16 -0.1271(3) -0.2544(5) -0.0309(9) 0.079(4)
C17 -0.1543(2) -0.2557(4) -0.2213(7) 0.051(3)
C18 -0.0812(2) -0.2068(4) -0.4199(10) 0.060(2)
C19 -0.0500(2) 0.1184(5) -0.5442(10) 0.068(4)
C20 -0.1541(2) -0.3588(4) -0.3068(9) 0.060(3)
C21 -0.1802(2) -0.3650(4) -0.4884(9) 0.069(4)
C22 -0.1729(2) -0.4363(4) -0.1702(10) 0.069(4)
C23 -0.2253(2) -0.4252(5) -0.1109(11) 0.084(4)
C24 -0.2405(2) -0.5039(4) 0.0258(9) 0.067(3)
O25 -0.2249(2) 0.3216(3) -0.3408(7) 0.083(2)
O26 -0.20960(10) -0.1024(3) -0.4188(5) 0.059(2)
O27 -0.2365(3) -0.5887(4) -0.0061(8) 0.123(5)
O28 -0.2588(2) -0.4733(3) 0.1756(7) 0.080(3)
C1A -0.0131(10) 0.4966(19) 0.099(3) 0.224(7)
C2A 0.0039(10) 0.3970(19) 0.045(3) 0.112(6)
C3A 0.0095(10) 0.3374(19) 0.218(3) 0.163(7)
C4A -0.0043(10) 0.4129(19) 0.367(3) 0.191(7)
C5A -0.0594(10) 0.4259(19) 0.355(3) 0.199(7)
C6A -0.0664(10) 0.4811(19) 0.170(3) 0.148(7)
C7A 0.0150(10) 0.5086(19) 0.285(3) 0.211(7)
C8A 0.0712(10) 0.5124(19) 0.259(3) 0.124(6)
C9A -0.0003(10) 0.6003(19) 0.396(3) 0.238(7)
C10A -0.0082(10) 0.5724(19) -0.047(3) 0.161(7)
O1A 0.0103(10) 0.3743(19) -0.111(3) 0.325(7)
C1B -0.0040(6) 0.5267(10) 0.3015(18) 0.143(6)
C2B 0.0487(6) 0.5163(10) 0.3608(18) 0.166(6)
C3B 0.0799(6) 0.5011(10) 0.1915(18) 0.196(6)
C4B 0.0399(6) 0.5015(10) 0.0386(18) 0.152(6)
C5B 0.0239(6) 0.6053(10) 0.0167(18) 0.188(6)
C6B -0.0054(6) 0.6254(10) 0.1971(18) 0.140(6)
C7B -0.0047(6) 0.4552(10) 0.1350(18) 0.079(6)
C8B 0.0032(6) 0.3494(10) 0.1962(18) 0.164(6)
C9B -0.0531(6) 0.4587(10) 0.0201(18) 0.171(6)
C10B -0.0415(6) 0.5169(10) 0.4509(18) 0.202(7)
O1B 0.0609(6) 0.5214(10) 0.5170(18) 0.379(7)
H1 -0.1360(2) 0.1378(4) -0.7269(8) ?
H1' -0.1104(2) 0.2494(4) -0.6609(8) ?
H2 -0.2036(2) 0.1622(4) -0.5123(9) ?
H2' -0.1989(2) 0.2590(4) -0.6694(9) ?
H3 -0.1557(2) 0.3545(4) -0.4395(9) ?
H4 -0.1435(2) 0.2995(4) -0.1314(9) ?
H4' -0.1701(2) 0.1869(4) -0.1844(9) ?
H5 -0.0776(2) 0.2698(4) -0.3364(9) ?
H6 -0.0332(2) 0.1497(4) -0.1776(9) ?
H6' -0.0714(2) 0.2102(4) -0.0191(9) ?
H7 -0.1291(3) 0.0769(4) -0.0197(9) ?
H7' -0.0699(3) 0.0327(4) 0.0297(9) ?
H8 -0.0604(2) -0.0232(4) -0.2818(8) ?
H9 -0.1615(2) 0.0630(4) -0.3492(8) ?
H11 -0.1605(2) 0.0034(4) -0.6500(7) ?
H11' -0.1023(2) -0.0492(4) -0.6164(7) ?
H12 -0.1631(2) -0.1725(4) -0.6031(7) ?
H14 -0.1561(2) -0.0644(4) -0.1350(8) ?
H15 -0.1090(3) -0.1222(4) 0.1128(10) ?
H15' -0.0620(3) -0.1651(4) -0.0331(10) ?
H16 -0.1006(3) -0.3122(5) -0.0249(9) ?
H16' -0.1531(3) -0.2622(5) 0.0807(9) ?
H17 -0.1933(2) -0.2417(4) -0.2161(7) ?
H18 -0.0589(2) -0.2414(4) -0.3159(10) ?
H18' -0.0618(2) -0.1452(4) -0.4751(10) ?
H18" -0.0888(2) -0.2573(4) -0.5298(10) ?
H19 -0.0276(2) 0.0825(5) -0.4421(10) ?
H19' -0.0332(2) 0.1862(5) -0.5815(10) ?
H19" -0.0531(2) 0.0734(5) -0.6654(10) ?
H20 -0.1159(2) -0.3740(4) -0.3341(9) ?
H21 -0.1663(2) -0.3102(4) -0.5804(9) ?
H21' -0.2190(2) -0.3542(4) -0.4673(9) ?
H21" -0.1741(2) -0.4353(4) -0.5484(9) ?
H22 -0.1503(2) -0.4339(4) -0.0478(10) ?
H22' -0.1691(2) -0.5059(4) -0.2358(10) ?
H23 -0.2298(2) -0.3554(5) -0.0467(11) ?
H23' -0.2485(2) -0.4298(5) -0.2314(11) ?
H3A 0.0468(10) 0.3119(19) 0.234(3) ?
H3A' -0.0154(10) 0.2769(19) 0.219(3) ?
H4A 0.0059(10) 0.3871(19) 0.503(3) ?
H5A -0.0728(10) 0.4675(19) 0.471(3) ?
H5A' -0.0778(10) 0.3571(19) 0.352(3) ?
H6A -0.0847(10) 0.5490(19) 0.193(3) ?
H6A' -0.0876(10) 0.4388(19) 0.074(3) ?
H8A 0.0831(10) 0.4497(19) 0.182(3) ?
H8A' 0.0890(10) 0.5133(19) 0.392(3) ?
H8A" 0.0809(10) 0.5768(19) 0.183(3) ?
H9A -0.0396(10) 0.5999(19) 0.417(3) ?
H9A' 0.0099(10) 0.6640(19) 0.319(3) ?
H9A" 0.0180(10) 0.6005(19) 0.528(3) ?
H10A -0.0214(10) 0.6404(19) 0.006(3) ?
H1A' -0.0294(10) 0.5521(19) -0.167(3) ?
H1A" 0.0299(10) 0.5795(19) -0.086(3) ?
H3B 0.0992(6) 0.4330(10) 0.1971(18) ?
H3B' 0.1058(6) 0.5591(10) 0.1721(18) ?
H4B 0.0551(6) 0.4749(10) -0.0900(18) ?
H5B 0.0009(6) 0.6141(10) -0.1036(18) ?
H5B' 0.0551(6) 0.6528(10) 0.0054(18) ?
H6B -0.0426(6) 0.6463(10) 0.1662(18) ?
H6B' 0.0119(6) 0.6813(10) 0.2777(18) ?
H8B 0.0365(6) 0.3442(10) 0.2764(18) ?
H8B' 0.0061(6) 0.3038(10) 0.0757(18) ?
H8B" -0.0275(6) 0.3263(10) 0.2794(18) ?
H9B -0.0598(6) 0.5317(10) -0.0251(18) ?
H9B' -0.0833(6) 0.4346(10) 0.1048(18) ?
H9B" -0.0497(6) 0.4121(10) -0.0989(18) ?
H10B -0.0777(6) 0.5256(10) 0.3927(18) ?
H1B' -0.0354(6) 0.5716(10) 0.5547(18) ?
H1B" -0.0385(6) 0.4464(10) 0.5133(18) ?
